data_4109746
loop_
_publ_author_name
'Amitava Choudhury'
'Peter K. Dorhout'

_publ_section_title
;
 An Ordered Assembly of Filled Nanoscale Tubules of Europium
 Seleno-silicate in the Crystal Structure of a Quaternary Compound
;
_journal_name_full 'Journal of the American Chemical Society'
_journal_page_first 9270
_journal_page_last 9271
_journal_paper_doi 10.1021/ja073335q
_journal_volume 129
_journal_year 2007
_chemical_formula_sum 'Eu Na2 Se4 Si'
_chemical_formula_weight 541.87
_chemical_name_systematic
; 
 ? 
;
_space_group_IT_number 161
_symmetry_cell_setting trigonal
_symmetry_space_group_name_Hall 'R 3 -2"c'
_symmetry_space_group_name_H-M 'R 3 c :H'
_atom_sites_solution_hydrogens none
_atom_sites_solution_primary direct
_atom_sites_solution_secondary difmap
_audit_creation_method SHELXL-97
_cell_angle_alpha 90.00
_cell_angle_beta 90.00
_cell_angle_gamma 120.00
_cell_formula_units_Z 18
_cell_length_a 24.3978(15)
_cell_length_b 24.3978(15)
_cell_length_c 7.1468(9)
_cell_measurement_reflns_used 1977
_cell_measurement_temperature 298(2)
_cell_measurement_theta_max 22.81
_cell_measurement_theta_min 2.89
_cell_volume 3684.2(6)
_computing_cell_refinement 'SAINT (Bruker, 2000)'
_computing_data_collection 'SMART (Bruker, 1998)'
_computing_data_reduction SAINT
_computing_molecular_graphics 'SHELXTL (Bruker, 1997)'
_computing_publication_material SHELXTL
_computing_structure_refinement 'SHELXL-97 (Sheldrick, 1997)'
_computing_structure_solution 'SHELXS-97 (Sheldrick, 1997)'
_diffrn_ambient_temperature 298(2)
_diffrn_measured_fraction_theta_full 0.997
_diffrn_measured_fraction_theta_max 0.997
_diffrn_measurement_device_type 'CCD area detector'
_diffrn_measurement_method 'phi and omega scans'
_diffrn_radiation_monochromator graphite
_diffrn_radiation_source 'fine-focus sealed tube'
_diffrn_radiation_type MoK\a
_diffrn_radiation_wavelength 0.71073
_diffrn_reflns_av_R_equivalents 0.0615
_diffrn_reflns_av_sigmaI/netI 0.0487
_diffrn_reflns_limit_h_max 32
_diffrn_reflns_limit_h_min -32
_diffrn_reflns_limit_k_max 31
_diffrn_reflns_limit_k_min -32
_diffrn_reflns_limit_l_max 9
_diffrn_reflns_limit_l_min -9
_diffrn_reflns_number 11130
_diffrn_reflns_theta_full 28.32
_diffrn_reflns_theta_max 28.32
_diffrn_reflns_theta_min 1.67
_exptl_absorpt_coefficient_mu 25.592
_exptl_absorpt_correction_T_max 0.3590
_exptl_absorpt_correction_T_min 0.1040
_exptl_absorpt_correction_type multi-scan
_exptl_absorpt_process_details '(SADABS; Sheldrick, 1996)'
_exptl_crystal_colour 'light brown'
_exptl_crystal_density_diffrn 4.396
_exptl_crystal_description plate
_exptl_crystal_F_000 4230
_exptl_crystal_size_max 0.15
_exptl_crystal_size_mid 0.08
_exptl_crystal_size_min 0.04
_refine_diff_density_max 0.999
_refine_diff_density_min -1.006
_refine_diff_density_rms 0.206
_refine_ls_abs_structure_details 'Flack H D (1983), Acta Cryst. A39, 876-881'
_refine_ls_abs_structure_Flack 0.01(2)
_refine_ls_extinction_method none
_refine_ls_goodness_of_fit_ref 1.006
_refine_ls_hydrogen_treatment none
_refine_ls_matrix_type full
_refine_ls_number_parameters 79
_refine_ls_number_reflns 2018
_refine_ls_number_restraints 1
_refine_ls_restrained_S_all 1.006
_refine_ls_R_factor_all 0.0375
_refine_ls_R_factor_gt 0.0290
_refine_ls_shift/su_max 0.001
_refine_ls_shift/su_mean 0.000
_refine_ls_structure_factor_coef Fsqd
_refine_ls_weighting_details 'calc w=1/[\s^2^(Fo^2^)+(0.0173P)^2^+0.0000P] where P=(Fo^2^+2Fc^2^)/3'
_refine_ls_weighting_scheme calc
_refine_ls_wR_factor_gt 0.0469
_refine_ls_wR_factor_ref 0.0487
_reflns_number_gt 1816
_reflns_number_total 2018
_reflns_threshold_expression >2sigma(I)
_cod_data_source_file ja073335qsi20070510_094847.cif
_cod_data_source_block sad
_cod_original_sg_symbol_H-M 'R 3 c'
_cod_database_code 4109746

loop_
_symmetry_equiv_pos_as_xyz
'x, y, z'
'-y, x-y, z'
'-x+y, -x, z'
'-y, -x, z+1/2'
'-x+y, y, z+1/2'
'x, x-y, z+1/2'
'x+2/3, y+1/3, z+1/3'
'-y+2/3, x-y+1/3, z+1/3'
'-x+y+2/3, -x+1/3, z+1/3'
'-y+2/3, -x+1/3, z+5/6'
'-x+y+2/3, y+1/3, z+5/6'
'x+2/3, x-y+1/3, z+5/6'
'x+1/3, y+2/3, z+2/3'
'-y+1/3, x-y+2/3, z+2/3'
'-x+y+1/3, -x+2/3, z+2/3'
'-y+1/3, -x+2/3, z+7/6'
'-x+y+1/3, y+2/3, z+7/6'
'x+1/3, x-y+2/3, z+7/6'

loop_
_atom_site_label
_atom_site_type_symbol
_atom_site_fract_x
_atom_site_fract_y
_atom_site_fract_z
_atom_site_U_iso_or_equiv
_atom_site_adp_type
_atom_site_occupancy
_atom_site_symmetry_multiplicity
_atom_site_calc_flag
_atom_site_refinement_flags
Si1 Si 0.52199(10) 0.66694(10) 0.4211(3) 0.0146(4) Uani 1 1 d .
Eu1 Eu 0.480266(18) 0.675066(19) 0.91634(6) 0.01975(10) Uani 1 1 d .
Se1 Se 0.50380(5) 0.58948(4) 0.62455(11) 0.0318(2) Uani 1 1 d .
Se2 Se 0.57246(4) 0.75805(4) 0.58553(10) 0.01832(17) Uani 1 1 d .
Se3 Se 0.42937(4) 0.66030(4) 0.32566(11) 0.01835(17) Uani 1 1 d .
Se4 Se 0.58126(4) 0.66493(4) 0.17602(11) 0.01812(16) Uani 1 1 d .
Na1 Na 0.45810(16) 0.46380(16) 0.4686(4) 0.0288(8) Uani 1 1 d .
Na2 Na 0.6445(2) 0.7101(3) 0.7881(7) 0.0536(14) Uani 0.85 1 d P
Na3 Na 0.3333 0.6667 0.084(2) 0.033(3) Uani 0.45 3 d SP

loop_
_atom_site_aniso_label
_atom_site_aniso_U_11
_atom_site_aniso_U_22
_atom_site_aniso_U_33
_atom_site_aniso_U_23
_atom_site_aniso_U_13
_atom_site_aniso_U_12
Si1 0.0180(12) 0.0160(10) 0.0119(9) -0.0004(8) 0.0007(8) 0.0100(10)
Eu1 0.0198(2) 0.0215(2) 0.01814(18) -0.00206(17) -0.00127(17) 0.01052(19)
Se1 0.0616(7) 0.0254(5) 0.0182(4) 0.0061(4) 0.0081(4) 0.0290(5)
Se2 0.0178(4) 0.0180(4) 0.0180(4) -0.0046(3) -0.0015(3) 0.0081(3)
Se3 0.0145(4) 0.0172(4) 0.0210(4) 0.0001(3) 0.0005(3) 0.0063(3)
Se4 0.0201(4) 0.0205(4) 0.0158(3) -0.0007(3) 0.0017(3) 0.0116(4)
Na1 0.035(2) 0.0279(19) 0.0289(18) -0.0018(14) -0.0022(15) 0.0199(17)
Na2 0.041(3) 0.063(3) 0.054(3) 0.021(3) 0.013(2) 0.025(3)
Na3 0.026(4) 0.026(4) 0.048(8) 0.000 0.000 0.013(2)

loop_
_atom_type_symbol
_atom_type_description
_atom_type_scat_dispersion_real
_atom_type_scat_dispersion_imag
_atom_type_scat_source
Na Na 0.0362 0.0249 'International Tables Vol C Tables 4.2.6.8 and 6.1.1.4'
Si Si 0.0817 0.0704 'International Tables Vol C Tables 4.2.6.8 and 6.1.1.4'
Se Se -0.0929 2.2259 'International Tables Vol C Tables 4.2.6.8 and 6.1.1.4'
Eu Eu -0.1578 3.6682 'International Tables Vol C Tables 4.2.6.8 and 6.1.1.4'

loop_
_geom_angle_atom_site_label_1
_geom_angle_atom_site_label_2
_geom_angle_atom_site_label_3
_geom_angle
_geom_angle_site_symmetry_1
_geom_angle_site_symmetry_3
Se1 Si1 Se2 105.82(10) . .
Se1 Si1 Se3 111.16(10) . .
Se2 Si1 Se3 104.95(9) . .
Se1 Si1 Se4 109.80(9) . .
Se2 Si1 Se4 112.34(9) . .
Se3 Si1 Se4 112.50(10) . .
Se3 Eu1 Se3 83.703(19) 1_556 4_665
Se3 Eu1 Se3 89.88(2) 1_556 6_565
Se3 Eu1 Se3 83.19(3) 4_665 6_565
Se3 Eu1 Se4 74.02(2) 1_556 1_556
Se3 Eu1 Se4 128.83(2) 4_665 1_556
Se3 Eu1 Se4 140.45(2) 6_565 1_556
Se3 Eu1 Se2 151.51(2) 1_556 .
Se3 Eu1 Se2 119.81(2) 4_665 .
Se3 Eu1 Se2 78.27(2) 6_565 .
Se4 Eu1 Se2 98.82(2) 1_556 .
Se3 Eu1 Se1 136.46(3) 1_556 .
Se3 Eu1 Se1 79.41(3) 4_665 .
Se3 Eu1 Se1 126.96(3) 6_565 .
Se4 Eu1 Se1 86.05(2) 1_556 .
Se2 Eu1 Se1 68.40(2) . .
Se3 Eu1 Se2 78.38(2) 1_556 6_565
Se3 Eu1 Se2 146.25(2) 4_665 6_565
Se3 Eu1 Se2 68.53(2) 6_565 6_565
Se4 Eu1 Se2 72.88(2) 1_556 6_565
Se2 Eu1 Se2 73.186(18) . 6_565
Se1 Eu1 Se2 132.31(3) . 6_565
Se3 Eu1 Na3 51.0(2) 1_556 1_556
Se3 Eu1 Na3 52.20(12) 4_665 1_556
Se3 Eu1 Na3 52.08(12) 6_565 1_556
Se4 Eu1 Na3 125.0(2) 1_556 1_556
Se2 Eu1 Na3 129.26(16) . 1_556
Se1 Eu1 Na3 131.46(14) . 1_556
Se2 Eu1 Na3 94.76(9) 6_565 1_556
Se3 Eu1 Na2 124.71(8) 1_556 .
Se3 Eu1 Na2 137.49(9) 4_665 .
Se3 Eu1 Na2 122.85(8) 6_565 .
Se4 Eu1 Na2 52.01(8) 1_556 .
Se2 Eu1 Na2 49.01(7) . .
Se1 Eu1 Na2 58.14(9) . .
Se2 Eu1 Na2 75.54(9) 6_565 .
Na3 Eu1 Na2 170.29(14) 1_556 .
Se3 Eu1 Na1 95.35(5) 1_556 4_665
Se3 Eu1 Na1 92.10(5) 4_665 4_665
Se3 Eu1 Na1 172.55(5) 6_565 4_665
Se4 Eu1 Na1 46.65(5) 1_556 4_665
Se2 Eu1 Na1 99.27(5) . 4_665
Se1 Eu1 Na1 46.09(5) . 4_665
Se2 Eu1 Na1 117.71(5) 6_565 4_665
Na3 Eu1 Na1 128.51(10) 1_556 4_665
Na2 Eu1 Na1 57.81(9) . 4_665
Se3 Eu1 Na3 104.03(17) 1_556 4_665
Se3 Eu1 Na3 44.80(6) 4_665 4_665
Se3 Eu1 Na3 44.78(6) 6_565 4_665
Se4 Eu1 Na3 173.60(5) 1_556 4_665
Se2 Eu1 Na3 85.74(14) . 4_665
Se1 Eu1 Na3 91.52(14) . 4_665
Se2 Eu1 Na3 112.93(4) 6_565 4_665
Na3 Eu1 Na3 53.22(5) 1_556 4_665
Na2 Eu1 Na3 130.94(19) . 4_665
Na1 Eu1 Na3 128.37(9) 4_665 4_665
Si1 Se1 Na1 116.69(9) . .
Si1 Se1 Na1 151.64(10) . 4_665
Na1 Se1 Na1 86.69(9) . 4_665
Si1 Se1 Na2 83.46(11) . 14_654
Na1 Se1 Na2 77.84(12) . 14_654
Na1 Se1 Na2 86.40(11) 4_665 14_654
Si1 Se1 Eu1 84.10(6) . .
Na1 Se1 Eu1 146.93(7) . .
Na1 Se1 Eu1 83.45(7) 4_665 .
Na2 Se1 Eu1 132.58(10) 14_654 .
Si1 Se1 Na2 78.83(10) . .
Na1 Se1 Na2 136.72(12) . .
Na1 Se1 Na2 72.94(11) 4_665 .
Na2 Se1 Na2 63.44(15) 14_654 .
Eu1 Se1 Na2 69.30(8) . .
Si1 Se2 Na2 90.28(13) . .
Si1 Se2 Na1 85.19(9) . 11_554
Na2 Se2 Na1 84.52(11) . 11_554
Si1 Se2 Na1 163.98(9) . 9_565
Na2 Se2 Na1 76.65(13) . 9_565
Na1 Se2 Na1 84.39(9) 11_554 9_565
Si1 Se2 Eu1 84.06(6) . .
Na2 Se2 Eu1 75.79(9) . .
Na1 Se2 Eu1 157.46(7) 11_554 .
Na1 Se2 Eu1 101.30(6) 9_565 .
Si1 Se2 Eu1 91.25(6) . 6_564
Na2 Se2 Eu1 171.64(9) . 6_564
Na1 Se2 Eu1 103.80(7) 11_554 6_564
Na1 Se2 Eu1 103.04(7) 9_565 6_564
Eu1 Se2 Eu1 96.19(2) . 6_564
Si1 Se3 Na3 160.9(2) . .
Si1 Se3 Na3 125.0(2) . 4_665
Na3 Se3 Na3 72.76(2) . 4_665
Si1 Se3 Eu1 87.11(6) . 1_554
Na3 Se3 Eu1 74.2(2) . 1_554
Na3 Se3 Eu1 146.3(2) 4_665 1_554
Si1 Se3 Eu1 104.37(6) . 4_664
Na3 Se3 Eu1 86.96(7) . 4_664
Na3 Se3 Eu1 72.97(2) 4_665 4_664
Eu1 Se3 Eu1 112.09(3) 1_554 4_664
Si1 Se3 Eu1 92.16(6) . 6_564
Na3 Se3 Eu1 86.57(7) . 6_564
Na3 Se3 Eu1 72.67(2) 4_665 6_564
Eu1 Se3 Eu1 98.68(2) 1_554 6_564
Eu1 Se3 Eu1 145.42(3) 4_664 6_564
Si1 Se4 Na1 83.32(9) . 11_554
Si1 Se4 Na2 83.47(12) . 14_654
Na1 Se4 Na2 95.58(12) 11_554 14_654
Si1 Se4 Na1 118.52(9) . 4_664
Na1 Se4 Na1 157.32(10) 11_554 4_664
Na2 Se4 Na1 81.92(11) 14_654 4_664
Si1 Se4 Na2 152.41(11) . 1_554
Na1 Se4 Na2 85.19(12) 11_554 1_554
Na2 Se4 Na2 122.65(13) 14_654 1_554
Na1 Se4 Na2 77.48(12) 4_664 1_554
Si1 Se4 Eu1 85.57(6) . 1_554
Na1 Se4 Eu1 106.08(7) 11_554 1_554
Na2 Se4 Eu1 154.37(11) 14_654 1_554
Na1 Se4 Eu1 83.11(7) 4_664 1_554
Na2 Se4 Eu1 73.65(9) 1_554 1_554
Si1 Se4 Na2 135.69(10) . 9_564
Na1 Se4 Na2 72.41(10) 11_554 9_564
Na2 Se4 Na2 63.33(6) 14_654 9_564
Na1 Se4 Na2 86.54(10) 4_664 9_564
Na2 Se4 Na2 62.52(9) 1_554 9_564
Eu1 Se4 Na2 136.16(9) 1_554 9_564
Se1 Na1 Se2 95.06(9) . 17_544
Se1 Na1 Se1 91.79(10) . 4_664
Se2 Na1 Se1 168.26(13) 17_544 4_664
Se1 Na1 Se4 174.04(13) . 17_544
Se2 Na1 Se4 79.00(8) 17_544 17_544
Se1 Na1 Se4 94.16(9) 4_664 17_544
Se1 Na1 Se4 89.03(9) . 4_665
Se2 Na1 Se4 96.58(10) 17_544 4_665
Se1 Na1 Se4 93.06(9) 4_664 4_665
Se4 Na1 Se4 91.08(10) 17_544 4_665
Se1 Na1 Se2 101.96(10) . 14_654
Se2 Na1 Se2 78.84(8) 17_544 14_654
Se1 Na1 Se2 90.43(9) 4_664 14_654
Se4 Na1 Se2 77.60(8) 17_544 14_654
Se4 Na1 Se2 168.37(13) 4_665 14_654
Se1 Na1 Na2 52.58(9) . 14_654
Se2 Na1 Na2 79.40(10) 17_544 14_654
Se1 Na1 Na2 97.38(11) 4_664 14_654
Se4 Na1 Na2 125.96(13) 17_544 14_654
Se4 Na1 Na2 140.29(13) 4_665 14_654
Se2 Na1 Na2 49.83(10) 14_654 14_654
Se1 Na1 Na2 124.78(13) . 4_664
Se2 Na1 Na2 123.33(13) 17_544 4_664
Se1 Na1 Na2 58.75(10) 4_664 4_664
Se4 Na1 Na2 59.29(9) 17_544 4_664
Se4 Na1 Na2 52.15(10) 4_665 4_664
Se2 Na1 Na2 121.69(12) 14_654 4_664
Na2 Na1 Na2 155.98(16) 14_654 4_664
Se1 Na1 Na2 94.24(12) . 17_544
Se2 Na1 Na2 47.70(8) 17_544 17_544
Se1 Na1 Na2 141.24(13) 4_664 17_544
Se4 Na1 Na2 81.37(11) 17_544 17_544
Se4 Na1 Na2 48.90(9) 4_665 17_544
Se2 Na1 Na2 125.35(12) 14_654 17_544
Na2 Na1 Na2 116.46(15) 14_654 17_544
Na2 Na1 Na2 87.00(11) 4_664 17_544
Se1 Na1 Na1 47.47(8) . 4_665
Se2 Na1 Na1 49.38(6) 17_544 4_665
Se1 Na1 Na1 139.02(10) 4_664 4_665
Se4 Na1 Na1 126.63(8) 17_544 4_665
Se4 Na1 Na1 83.47(6) 4_665 4_665
Se2 Na1 Na1 101.07(11) 14_654 4_665
Na2 Na1 Na1 63.82(12) 14_654 4_665
Na2 Na1 Na1 135.41(13) 4_664 4_665
Na2 Na1 Na1 55.68(9) 17_544 4_665
Se1 Na1 Na1 90.00(12) . 4_664
Se2 Na1 Na1 124.48(10) 17_544 4_664
Se1 Na1 Na1 45.84(5) 4_664 4_664
Se4 Na1 Na1 93.84(7) 17_544 4_664
Se4 Na1 Na1 138.83(8) 4_665 4_664
Se2 Na1 Na1 46.23(7) 14_654 4_664
Na2 Na1 Na1 60.81(12) 14_654 4_664
Na2 Na1 Na1 96.74(11) 4_664 4_664
Na2 Na1 Na1 171.39(9) 17_544 4_664
Na1 Na1 Na1 123.87(17) 4_665 4_664
Se1 Na1 Eu1 68.66(7) . 4_664
Se2 Na1 Eu1 141.21(10) 17_544 4_664
Se1 Na1 Eu1 50.46(5) 4_664 4_664
Se4 Na1 Eu1 115.73(10) 17_544 4_664
Se4 Na1 Eu1 50.24(5) 4_665 4_664
Se2 Na1 Eu1 137.61(10) 14_654 4_664
Na2 Na1 Eu1 112.07(10) 14_654 4_664
Na2 Na1 Eu1 56.47(8) 4_664 4_664
Na2 Na1 Eu1 96.94(10) 17_544 4_664
Na1 Na1 Eu1 100.81(4) 4_665 4_664
Na1 Na1 Eu1 91.58(4) 4_664 4_664
Se2 Na2 Se4 96.94(14) . 9_565
Se2 Na2 Se1 102.65(16) . 9_565
Se4 Na2 Se1 75.74(11) 9_565 9_565
Se2 Na2 Se4 106.99(14) . 1_556
Se4 Na2 Se4 154.85(18) 9_565 1_556
Se1 Na2 Se4 91.28(14) 9_565 1_556
Se2 Na2 Na2 162.1(2) . 9_565
Se4 Na2 Na2 91.01(19) 9_565 9_565
Se1 Na2 Na2 63.81(16) 9_565 9_565
Se4 Na2 Na2 63.86(5) 1_556 9_565
Se2 Na2 Na2 94.48(15) . 14_654
Se4 Na2 Na2 64.72(6) 9_565 14_654
Se1 Na2 Na2 138.47(18) 9_565 14_654
Se4 Na2 Na2 119.6(2) 1_556 14_654
Na2 Na2 Na2 103.39(16) 9_565 14_654
Se2 Na2 Se1 68.33(10) . .
Se4 Na2 Se1 112.83(16) 9_565 .
Se1 Na2 Se1 167.72(18) 9_565 .
Se4 Na2 Se1 83.82(11) 1_556 .
Na2 Na2 Se1 122.92(17) 9_565 .
Na2 Na2 Se1 52.75(17) 14_654 .
Se2 Na2 Se4 144.85(19) . 14_655
Se4 Na2 Se4 83.05(12) 9_565 14_655
Se1 Na2 Se4 111.27(14) 9_565 14_655
Se4 Na2 Se4 81.78(11) 1_556 14_655
Na2 Na2 Se4 51.95(11) 9_565 14_655
Na2 Na2 Se4 53.62(13) 14_654 14_655
Se1 Na2 Se4 79.25(12) . 14_655
Se2 Na2 Na1 53.52(10) . 9_565
Se4 Na2 Na1 89.32(13) 9_565 9_565
Se1 Na2 Na1 49.58(10) 9_565 9_565
Se4 Na2 Na1 98.61(15) 1_556 9_565
Na2 Na2 Na1 110.9(2) 9_565 9_565
Na2 Na2 Na1 137.20(14) 14_654 9_565
Se1 Na2 Na1 119.96(14) . 9_565
Se4 Na2 Na1 160.78(17) 14_655 9_565
Se2 Na2 Eu1 55.20(8) . .
Se4 Na2 Eu1 150.80(16) 9_565 .
Se1 Na2 Eu1 115.67(16) 9_565 .
Se4 Na2 Eu1 54.34(7) 1_556 .
Na2 Na2 Eu1 118.19(10) 9_565 .
Na2 Na2 Eu1 105.2(2) 14_654 .
Se1 Na2 Eu1 52.56(7) . .
Se4 Na2 Eu1 113.99(13) 14_655 .
Na1 Na2 Eu1 80.65(11) 9_565 .
Se2 Na2 Na1 111.31(15) . 4_665
Se4 Na2 Na1 127.13(17) 9_565 4_665
Se1 Na2 Na1 134.18(16) 9_565 4_665
Se4 Na2 Na1 50.37(8) 1_556 4_665
Na2 Na2 Na1 75.56(11) 9_565 4_665
Na2 Na2 Na1 69.20(19) 14_654 4_665
Se1 Na2 Na1 48.31(9) . 4_665
Se4 Na2 Na1 48.30(8) 14_655 4_665
Na1 Na2 Na1 143.41(14) 9_565 4_665
Eu1 Na2 Na1 65.72(9) . 4_665
Se2 Na2 Na1 47.78(9) . 11_554
Se4 Na2 Na1 49.19(8) 9_565 11_554
Se1 Na2 Na1 90.12(13) 9_565 11_554
Se4 Na2 Na1 154.20(17) 1_556 11_554
Na2 Na2 Na1 138.07(19) 9_565 11_554
Na2 Na2 Na1 73.92(8) 14_654 11_554
Se1 Na2 Na1 89.47(12) . 11_554
Se4 Na2 Na1 121.44(15) 14_655 11_554
Na1 Na2 Na1 63.51(9) 9_565 11_554
Eu1 Na2 Na1 102.32(12) . 11_554
Na1 Na2 Na1 135.55(17) 4_665 11_554
Se3 Na3 Se3 89.7(3) 2_665 3_565
Se3 Na3 Se3 89.7(3) 2_665 .
Se3 Na3 Se3 89.7(3) 3_565 .
Se3 Na3 Se3 95.27(3) 2_665 5_554
Se3 Na3 Se3 88.13(3) 3_565 5_554
Se3 Na3 Se3 174.58(15) . 5_554
Se3 Na3 Se3 88.13(3) 2_665 6_564
Se3 Na3 Se3 174.58(15) 3_565 6_564
Se3 Na3 Se3 95.27(3) . 6_564
Se3 Na3 Se3 87.1(3) 5_554 6_564
Se3 Na3 Se3 174.58(15) 2_665 4_664
Se3 Na3 Se3 95.27(3) 3_565 4_664
Se3 Na3 Se3 88.13(3) . 4_664
Se3 Na3 Se3 87.1(3) 5_554 4_664
Se3 Na3 Se3 87.1(3) 6_564 4_664
Se3 Na3 Na3 54.5(2) 2_665 4_665
Se3 Na3 Na3 54.5(2) 3_565 4_665
Se3 Na3 Na3 54.5(2) . 4_665
Se3 Na3 Na3 127.3(2) 5_554 4_665
Se3 Na3 Na3 127.3(2) 6_564 4_665
Se3 Na3 Na3 127.3(2) 4_664 4_665
Se3 Na3 Na3 125.5(2) 2_665 4_664
Se3 Na3 Na3 125.5(2) 3_565 4_664
Se3 Na3 Na3 125.5(2) . 4_664
Se3 Na3 Na3 52.7(2) 5_554 4_664
Se3 Na3 Na3 52.7(2) 6_564 4_664
Se3 Na3 Na3 52.7(2) 4_664 4_664
Na3 Na3 Na3 180.000(6) 4_665 4_664
Se3 Na3 Eu1 54.74(2) 2_665 2_664
Se3 Na3 Eu1 120.03(10) 3_565 2_664
Se3 Na3 Eu1 129.96(13) . 2_664
Se3 Na3 Eu1 55.26(11) 5_554 2_664
Se3 Na3 Eu1 54.83(11) 6_564 2_664
Se3 Na3 Eu1 123.8(4) 4_664 2_664
Na3 Na3 Eu1 108.9(2) 4_665 2_664
Na3 Na3 Eu1 71.1(2) 4_664 2_664
Se3 Na3 Eu1 129.96(13) 2_665 3_564
Se3 Na3 Eu1 54.74(2) 3_565 3_564
Se3 Na3 Eu1 120.03(10) . 3_564
Se3 Na3 Eu1 54.83(11) 5_554 3_564
Se3 Na3 Eu1 123.8(4) 6_564 3_564
Se3 Na3 Eu1 55.26(11) 4_664 3_564
Na3 Na3 Eu1 108.9(2) 4_665 3_564
Na3 Na3 Eu1 71.1(2) 4_664 3_564
Eu1 Na3 Eu1 110.0(2) 2_664 3_564
Se3 Na3 Eu1 120.03(10) 2_665 1_554
Se3 Na3 Eu1 129.96(13) 3_565 1_554
Se3 Na3 Eu1 54.74(2) . 1_554
Se3 Na3 Eu1 123.8(4) 5_554 1_554
Se3 Na3 Eu1 55.26(11) 6_564 1_554
Se3 Na3 Eu1 54.83(11) 4_664 1_554
Na3 Na3 Eu1 108.9(2) 4_665 1_554
Na3 Na3 Eu1 71.1(2) 4_664 1_554
Eu1 Na3 Eu1 110.0(2) 2_664 1_554
Eu1 Na3 Eu1 110.0(2) 3_564 1_554
Se3 Na3 Eu1 48.65(13) 2_665 5_554
Se3 Na3 Eu1 48.24(12) 3_565 5_554
Se3 Na3 Eu1 110.2(4) . 5_554
Se3 Na3 Eu1 71.77(6) 5_554 5_554
Se3 Na3 Eu1 127.407(16) 6_564 5_554
Se3 Na3 Eu1 136.761(17) 4_664 5_554
Na3 Na3 Eu1 55.72(17) 4_665 5_554
Na3 Na3 Eu1 124.28(17) 4_664 5_554
Eu1 Na3 Eu1 74.05(6) 2_664 5_554
Eu1 Na3 Eu1 82.12(6) 3_564 5_554
Eu1 Na3 Eu1 163.8(4) 1_554 5_554

loop_
_geom_bond_atom_site_label_1
_geom_bond_atom_site_label_2
_geom_bond_distance
_geom_bond_site_symmetry_2
Si1 Se1 2.246(2) .
Si1 Se2 2.258(2) .
Si1 Se3 2.287(2) .
Si1 Se4 2.288(2) .
Eu1 Se3 3.1276(10) 1_556
Eu1 Se3 3.1520(9) 4_665
Eu1 Se3 3.1734(9) 6_565
Eu1 Se4 3.1916(9) 1_556
Eu1 Se2 3.1928(9) .
Eu1 Se1 3.1995(9) .
Eu1 Se2 3.2299(9) 6_565
Eu1 Na3 3.687(5) 1_556
Eu1 Na2 3.769(5) .
Eu1 Na1 4.122(3) 4_665
Eu1 Na3 4.220(8) 4_665
Se1 Na1 2.910(3) .
Se1 Na1 2.989(3) 4_665
Se1 Na2 3.036(6) 14_654
Se1 Na2 3.422(5) .
Se2 Na2 2.935(5) .
Se2 Na1 2.938(3) 11_554
Se2 Na1 3.088(3) 9_565
Se2 Eu1 3.2299(9) 6_564
Se3 Na3 2.978(9) .
Se3 Na3 3.046(9) 4_665
Se3 Eu1 3.1276(10) 1_554
Se3 Eu1 3.1520(9) 4_664
Se3 Eu1 3.1734(9) 6_564
Se4 Na1 2.998(3) 11_554
Se4 Na2 3.006(5) 14_654
Se4 Na1 3.019(3) 4_664
Se4 Na2 3.096(5) 1_554
Se4 Eu1 3.1916(9) 1_554
Se4 Na2 3.452(5) 9_564
Na1 Se2 2.939(3) 17_544
Na1 Se1 2.989(3) 4_664
Na1 Se4 2.998(3) 17_544
Na1 Se4 3.019(3) 4_665
Na1 Se2 3.089(3) 14_654
Na1 Na2 3.737(6) 14_654
Na1 Na2 3.827(6) 4_664
Na1 Na2 3.950(6) 17_544
Na1 Na1 4.050(3) 4_665
Na1 Na1 4.050(3) 4_664
Na1 Eu1 4.122(3) 4_664
Na2 Se4 3.006(5) 9_565
Na2 Se1 3.036(6) 9_565
Na2 Se4 3.096(5) 1_556
Na2 Na2 3.411(6) 9_565
Na2 Na2 3.411(6) 14_654
Na2 Se4 3.452(5) 14_655
Na2 Na1 3.737(6) 9_565
Na2 Na1 3.827(6) 4_665
Na2 Na1 3.950(6) 11_554
Na3 Se3 2.978(9) 2_665
Na3 Se3 2.978(9) 3_565
Na3 Se3 3.046(9) 5_554
Na3 Se3 3.046(9) 6_564
Na3 Se3 3.046(9) 4_664
Na3 Na3 3.5734(5) 4_665
Na3 Na3 3.5734(5) 4_664
Na3 Eu1 3.687(5) 2_664
Na3 Eu1 3.687(5) 3_564
Na3 Eu1 3.687(5) 1_554
Na3 Eu1 4.220(8) 5_554
